data_1529849
loop_
_publ_author_name
'Sakata, Juri'
'Ando, Yoshio'
'Ohmori, Ken'
'Suzuki, Keisuke'

_publ_section_title
;
 Synthetic Study on Naphthospironone A: Construction of
 Benzobicyclo[3.2.1]octene Skeleton with Oxaspirocycle.
;
_journal_issue 15
_journal_name_full 'Organic letters'
_journal_page_first 3746
_journal_page_last 3749
_journal_paper_doi 10.1021/acs.orglett.5b01732
_journal_volume 17
_journal_year 2015
_chemical_formula_moiety 'C31 H40 O6 Si, C3 H7, C3 H7'
_chemical_formula_sum 'C37 H54 O6 Si'
_chemical_formula_weight 622.89
_chemical_name_systematic
; 
 ? 
;
_space_group_IT_number 14
_symmetry_cell_setting monoclinic
_symmetry_space_group_name_Hall '-P 2ybc'
_symmetry_space_group_name_H-M 'P 1 21/c 1'
_atom_sites_solution_hydrogens geom
_atom_sites_solution_primary direct
_atom_sites_solution_secondary difmap
_audit_creation_method SHELXL-97
_cell_angle_alpha 90.00
_cell_angle_beta 92.873(2)
_cell_angle_gamma 90.00
_cell_formula_units_Z 8
_cell_length_a 9.8958(4)
_cell_length_b 32.0974(12)
_cell_length_c 20.6189(9)
_cell_measurement_reflns_used 61853
_cell_measurement_temperature 173(2)
_cell_measurement_theta_max 27.49
_cell_measurement_theta_min 3.00
_cell_volume 6540.9(5)
_computing_cell_refinement 'PROCESS-AUTO (Rigaku, 1998)'
_computing_data_collection 'PROCESS-AUTO (Rigaku, 1998)'
_computing_data_reduction 'PROCESS-AUTO (Rigaku, 1998)'
_computing_molecular_graphics 'ORTEP-3 (Farrugia, 2008)'
_computing_publication_material 'SHELXL-97 (Sheldrick, 1997)'
_computing_structure_refinement 'SHELXL-97 (Sheldrick, 1997)'
_computing_structure_solution 'SIR-2004 (Burla, 2005)'
_diffrn_ambient_temperature 173(2)
_diffrn_measured_fraction_theta_full 0.997
_diffrn_measured_fraction_theta_max 0.997
_diffrn_measurement_device_type 'Rigaku R-AXIS RAPID IP Area Detector System'
_diffrn_measurement_method '\w scans'
_diffrn_radiation_monochromator graphite
_diffrn_radiation_source 'rotating anode X-ray tube'
_diffrn_radiation_type MoK\a
_diffrn_radiation_wavelength 0.71075
_diffrn_reflns_av_R_equivalents 0.0924
_diffrn_reflns_av_sigmaI/netI 0.0835
_diffrn_reflns_limit_h_max 12
_diffrn_reflns_limit_h_min -10
_diffrn_reflns_limit_k_max 41
_diffrn_reflns_limit_k_min -41
_diffrn_reflns_limit_l_max 26
_diffrn_reflns_limit_l_min -26
_diffrn_reflns_number 61853
_diffrn_reflns_theta_full 27.49
_diffrn_reflns_theta_max 27.49
_diffrn_reflns_theta_min 3.00
_diffrn_standards_number 3
_exptl_absorpt_coefficient_mu 0.118
_exptl_absorpt_correction_T_max 0.9883
_exptl_absorpt_correction_T_min 0.9768
_exptl_absorpt_correction_type multi-scan
_exptl_absorpt_process_details 'Absorption was corrected by ABSCOR'
_exptl_crystal_colour colorless
_exptl_crystal_density_diffrn 1.265
_exptl_crystal_density_method 'not measured'
_exptl_crystal_description block
_exptl_crystal_F_000 2704
_exptl_crystal_size_max 0.20
_exptl_crystal_size_mid 0.10
_exptl_crystal_size_min 0.10
_refine_diff_density_max 0.527
_refine_diff_density_min -0.302
_refine_diff_density_rms 0.088
_refine_ls_extinction_method none
_refine_ls_goodness_of_fit_ref 1.050
_refine_ls_hydrogen_treatment mixed
_refine_ls_matrix_type full
_refine_ls_number_parameters 747
_refine_ls_number_reflns 14961
_refine_ls_number_restraints 0
_refine_ls_restrained_S_all 1.050
_refine_ls_R_factor_all 0.0934
_refine_ls_R_factor_gt 0.0642
_refine_ls_shift/su_max 0.010
_refine_ls_shift/su_mean 0.000
_refine_ls_structure_factor_coef Fsqd
_refine_ls_weighting_details 'calc w=1/[\s^2^(Fo^2^)+(0.0822P)^2^+0.3775P] where P=(Fo^2^+2Fc^2^)/3'
_refine_ls_weighting_scheme calc
_refine_ls_wR_factor_gt 0.1518
_refine_ls_wR_factor_ref 0.1698
_reflns_number_gt 10265
_reflns_number_total 14961
_reflns_threshold_expression >2sigma(I)
_cod_data_source_file ol5b01732_si_003.cif
_cod_data_source_block shelxl
_cod_original_sg_symbol_H-M 'P 21/c'
_cod_database_code 1529849

loop_
_symmetry_equiv_pos_as_xyz
'x, y, z'
'-x, y+1/2, -z+1/2'
'-x, -y, -z'
'x, -y-1/2, z-1/2'

loop_
_atom_site_label
_atom_site_type_symbol
_atom_site_fract_x
_atom_site_fract_y
_atom_site_fract_z
_atom_site_U_iso_or_equiv
_atom_site_adp_type
_atom_site_occupancy
_atom_site_symmetry_multiplicity
_atom_site_calc_flag
_atom_site_refinement_flags
Si1 Si 0.44414(6) 0.416541(16) 0.40506(3) 0.02952(14) Uani 1 1 d .
Si2 Si -0.05279(6) 0.090014(16) 0.41781(3) 0.03061(15) Uani 1 1 d .
O1 O 1.01248(14) 0.29559(4) 0.41376(6) 0.0306(3) Uani 1 1 d .
O2 O 0.80878(14) 0.28953(4) 0.49490(6) 0.0270(3) Uani 1 1 d .
O3 O 0.71511(15) 0.25982(4) 0.35012(6) 0.0307(3) Uani 1 1 d .
H69 H 0.674(3) 0.2385(9) 0.3586(14) 0.077(10) Uiso 1 1 d .
O4 O 0.59461(13) 0.40395(4) 0.37892(6) 0.0264(3) Uani 1 1 d .
O5 O 1.09809(13) 0.31678(4) 0.29822(6) 0.0295(3) Uani 1 1 d .
O6 O 0.60618(13) 0.35227(4) 0.48552(6) 0.0265(3) Uani 1 1 d .
O7 O 0.52426(14) 0.20808(4) 0.41248(6) 0.0303(3) Uani 1 1 d .
O8 O 0.34210(15) 0.21194(4) 0.50397(6) 0.0333(3) Uani 1 1 d .
O9 O 0.22922(16) 0.24731(4) 0.36556(8) 0.0394(4) Uani 1 1 d .
H70 H 0.178(3) 0.2672(8) 0.3683(13) 0.063(9) Uiso 1 1 d .
O10 O 0.09225(13) 0.10404(4) 0.38765(6) 0.0270(3) Uani 1 1 d .
O11 O 0.59729(14) 0.18477(4) 0.29593(6) 0.0307(3) Uani 1 1 d .
O12 O 0.12653(14) 0.15244(4) 0.49740(6) 0.0279(3) Uani 1 1 d .
C1 C 0.91120(19) 0.31503(5) 0.39747(8) 0.0225(4) Uani 1 1 d .
C2 C 0.78273(19) 0.31074(5) 0.43573(8) 0.0221(4) Uani 1 1 d .
C3 C 0.66808(19) 0.29194(5) 0.39081(9) 0.0255(4) Uani 1 1 d .
H3 H 0.5967 0.2803 0.4183 0.031 Uiso 1 1 calc R
C4 C 0.61019(19) 0.32871(5) 0.35319(9) 0.0255(4) Uani 1 1 d .
C5 C 0.67680(18) 0.36825(5) 0.38137(8) 0.0215(4) Uani 1 1 d .
C6 C 0.79843(18) 0.37502(5) 0.33941(8) 0.0224(4) Uani 1 1 d .
C7 C 0.7968(2) 0.40700(6) 0.29401(9) 0.0311(4) Uani 1 1 d .
H7 H 0.7256 0.4269 0.2922 0.037 Uiso 1 1 calc R
C8 C 0.9007(2) 0.40958(6) 0.25132(10) 0.0354(5) Uani 1 1 d .
H8 H 0.9017 0.4321 0.2214 0.043 Uiso 1 1 calc R
C9 C 1.0028(2) 0.38014(6) 0.25135(9) 0.0309(4) Uani 1 1 d .
H9 H 1.0710 0.3818 0.2206 0.037 Uiso 1 1 calc R
C10 C 1.00491(19) 0.34801(6) 0.29690(9) 0.0247(4) Uani 1 1 d .
C11 C 0.90489(18) 0.34594(5) 0.34306(8) 0.0212(4) Uani 1 1 d .
C12 C 0.72718(19) 0.35517(5) 0.45095(8) 0.0218(4) Uani 1 1 d .
C13 C 0.8281(2) 0.38561(5) 0.48335(9) 0.0257(4) Uani 1 1 d .
H13A H 0.7946 0.4144 0.4764 0.031 Uiso 1 1 calc R
H13B H 0.9158 0.3831 0.4626 0.031 Uiso 1 1 calc R
C14 C 0.8499(2) 0.37767(6) 0.55621(9) 0.0344(5) Uani 1 1 d .
H14A H 0.8928 0.3501 0.5636 0.041 Uiso 1 1 calc R
H14B H 0.9106 0.3992 0.5759 0.041 Uiso 1 1 calc R
C15 C 0.7141(2) 0.37890(6) 0.58740(9) 0.0383(5) Uani 1 1 d .
H15A H 0.7268 0.3727 0.6343 0.046 Uiso 1 1 calc R
H15B H 0.6744 0.4071 0.5826 0.046 Uiso 1 1 calc R
C16 C 0.6191(2) 0.34715(6) 0.55536(9) 0.0337(5) Uani 1 1 d .
H16A H 0.6532 0.3188 0.5656 0.040 Uiso 1 1 calc R
H16B H 0.5287 0.3499 0.5734 0.040 Uiso 1 1 calc R
C17 C 0.5284(2) 0.32658(7) 0.30127(11) 0.0399(5) Uani 1 1 d .
H17A H 0.5008 0.3002 0.2844 0.048 Uiso 1 1 calc R
H17B H 0.4967 0.3514 0.2806 0.048 Uiso 1 1 calc R
C18 C 0.8221(2) 0.24461(5) 0.49245(9) 0.0335(5) Uani 1 1 d .
H18A H 0.9106 0.2367 0.4757 0.040 Uiso 1 1 calc R
H18B H 0.7493 0.2324 0.4637 0.040 Uiso 1 1 calc R
C19 C 0.8113(2) 0.22925(5) 0.56107(9) 0.0268(4) Uani 1 1 d .
C20 C 0.7130(2) 0.20025(6) 0.57444(11) 0.0381(5) Uani 1 1 d .
H20 H 0.6538 0.1900 0.5404 0.046 Uiso 1 1 calc R
C21 C 0.7007(3) 0.18614(8) 0.63750(13) 0.0537(7) Uani 1 1 d .
H21 H 0.6339 0.1659 0.6464 0.064 Uiso 1 1 calc R
C22 C 0.7842(3) 0.20115(8) 0.68699(11) 0.0541(7) Uani 1 1 d .
H22 H 0.7744 0.1917 0.7302 0.065 Uiso 1 1 calc R
C23 C 0.8818(3) 0.22976(8) 0.67429(11) 0.0519(7) Uani 1 1 d .
H23 H 0.9397 0.2402 0.7087 0.062 Uiso 1 1 calc R
C24 C 0.8965(2) 0.24354(6) 0.61126(11) 0.0390(5) Uani 1 1 d .
H24 H 0.9657 0.2630 0.6026 0.047 Uiso 1 1 calc R
C25 C 1.1870(2) 0.31395(7) 0.24543(10) 0.0362(5) Uani 1 1 d .
H25A H 1.2384 0.2879 0.2489 0.043 Uiso 1 1 calc R
H25B H 1.2497 0.3376 0.2472 0.043 Uiso 1 1 calc R
H25C H 1.1335 0.3144 0.2041 0.043 Uiso 1 1 calc R
C26 C 0.4632(3) 0.44261(7) 0.48598(11) 0.0456(6) Uani 1 1 d .
H26A H 0.3828 0.4595 0.4930 0.055 Uiso 1 1 calc R
H26B H 0.5434 0.4605 0.4873 0.055 Uiso 1 1 calc R
H26C H 0.4734 0.4214 0.5201 0.055 Uiso 1 1 calc R
C27 C 0.3210(2) 0.37299(7) 0.40991(12) 0.0422(5) Uani 1 1 d .
H27A H 0.3581 0.3516 0.4398 0.051 Uiso 1 1 calc R
H27B H 0.3041 0.3608 0.3667 0.051 Uiso 1 1 calc R
H27C H 0.2359 0.3836 0.4258 0.051 Uiso 1 1 calc R
C28 C 0.3805(2) 0.45615(6) 0.34236(11) 0.0397(5) Uani 1 1 d .
C29 C 0.4761(3) 0.49396(7) 0.34163(14) 0.0569(7) Uani 1 1 d .
H29A H 0.4404 0.5144 0.3099 0.068 Uiso 1 1 calc R
H29B H 0.5660 0.4848 0.3297 0.068 Uiso 1 1 calc R
H29C H 0.4827 0.5067 0.3849 0.068 Uiso 1 1 calc R
C30 C 0.3711(3) 0.43691(8) 0.27445(12) 0.0508(6) Uani 1 1 d .
H30A H 0.3380 0.4579 0.2429 0.061 Uiso 1 1 calc R
H30B H 0.3083 0.4133 0.2739 0.061 Uiso 1 1 calc R
H30C H 0.4608 0.4273 0.2630 0.061 Uiso 1 1 calc R
C31 C 0.2380(3) 0.47095(10) 0.35870(15) 0.0720(9) Uani 1 1 d .
H31A H 0.1760 0.4471 0.3575 0.086 Uiso 1 1 calc R
H31B H 0.2059 0.4918 0.3268 0.086 Uiso 1 1 calc R
H31C H 0.2417 0.4833 0.4022 0.086 Uiso 1 1 calc R
C32 C 0.42023(18) 0.18880(5) 0.39975(8) 0.0215(4) Uani 1 1 d .
C33 C 0.3013(2) 0.19329(5) 0.44416(9) 0.0239(4) Uani 1 1 d .
C34 C 0.1830(2) 0.21493(5) 0.40636(10) 0.0296(4) Uani 1 1 d .
H34 H 0.1204 0.2271 0.4379 0.036 Uiso 1 1 calc R
C35 C 0.1111(2) 0.18012(6) 0.36931(10) 0.0289(4) Uani 1 1 d .
C36 C 0.17855(18) 0.13883(5) 0.39012(8) 0.0227(4) Uani 1 1 d .
C37 C 0.29157(19) 0.13166(5) 0.34320(8) 0.0225(4) Uani 1 1 d .
C38 C 0.2812(2) 0.09993(6) 0.29730(9) 0.0293(4) Uani 1 1 d .
H38 H 0.2069 0.0811 0.2968 0.035 Uiso 1 1 calc R
C39 C 0.3797(2) 0.09588(6) 0.25231(10) 0.0337(5) Uani 1 1 d .
H39 H 0.3738 0.0736 0.2220 0.040 Uiso 1 1 calc R
C40 C 0.4869(2) 0.12361(6) 0.25056(9) 0.0296(4) Uani 1 1 d .
H40 H 0.5519 0.1209 0.2185 0.036 Uiso 1 1 calc R
C41 C 0.49844(19) 0.15546(5) 0.29613(9) 0.0247(4) Uani 1 1 d .
C42 C 0.40279(18) 0.15904(5) 0.34467(8) 0.0215(4) Uani 1 1 d .
C43 C 0.24168(19) 0.14918(5) 0.45834(9) 0.0230(4) Uani 1 1 d .
C44 C 0.3418(2) 0.11686(5) 0.48567(9) 0.0271(4) Uani 1 1 d .
H44A H 0.4263 0.1186 0.4620 0.032 Uiso 1 1 calc R
H44B H 0.3033 0.0887 0.4784 0.032 Uiso 1 1 calc R
C45 C 0.3754(2) 0.12300(6) 0.55849(9) 0.0353(5) Uani 1 1 d .
H45A H 0.4353 0.1003 0.5751 0.042 Uiso 1 1 calc R
H45B H 0.4234 0.1498 0.5658 0.042 Uiso 1 1 calc R
C46 C 0.2451(3) 0.12296(6) 0.59431(10) 0.0415(6) Uani 1 1 d .
H46A H 0.2014 0.0953 0.5900 0.050 Uiso 1 1 calc R
H46B H 0.2657 0.1283 0.6411 0.050 Uiso 1 1 calc R
C47 C 0.1496(2) 0.15615(6) 0.56686(9) 0.0364(5) Uani 1 1 d .
H47A H 0.0620 0.1539 0.5878 0.044 Uiso 1 1 calc R
H47B H 0.1879 0.1840 0.5772 0.044 Uiso 1 1 calc R
C48 C 0.0130(2) 0.18494(7) 0.32483(12) 0.0474(6) Uani 1 1 d .
H48A H -0.0183 0.2121 0.3136 0.057 Uiso 1 1 calc R
H48B H -0.0268 0.1613 0.3038 0.057 Uiso 1 1 calc R
C49 C 0.3740(3) 0.25595(6) 0.50498(11) 0.0488(7) Uani 1 1 d .
H49A H 0.3292 0.2699 0.4669 0.059 Uiso 1 1 calc R
H49B H 0.4729 0.2600 0.5032 0.059 Uiso 1 1 calc R
C50 C 0.3248(2) 0.27432(5) 0.56664(9) 0.0301(4) Uani 1 1 d .
C51 C 0.3830(3) 0.26147(6) 0.62558(11) 0.0421(5) Uani 1 1 d .
H51 H 0.4523 0.2410 0.6264 0.051 Uiso 1 1 calc R
C52 C 0.3421(3) 0.27791(8) 0.68307(11) 0.0526(7) Uani 1 1 d .
H52 H 0.3828 0.2687 0.7232 0.063 Uiso 1 1 calc R
C53 C 0.2433(3) 0.30738(8) 0.68230(12) 0.0567(7) Uani 1 1 d .
H53 H 0.2140 0.3184 0.7220 0.068 Uiso 1 1 calc R
C54 C 0.1858(3) 0.32128(8) 0.62434(15) 0.0596(8) Uani 1 1 d .
H54 H 0.1189 0.3425 0.6240 0.071 Uiso 1 1 calc R
C55 C 0.2253(2) 0.30433(7) 0.56596(12) 0.0453(6) Uani 1 1 d .
H55 H 0.1837 0.3134 0.5259 0.054 Uiso 1 1 calc R
C56 C 0.6770(2) 0.18768(6) 0.23974(10) 0.0345(5) Uani 1 1 d .
H56A H 0.7299 0.1621 0.2356 0.041 Uiso 1 1 calc R
H56B H 0.7383 0.2116 0.2444 0.041 Uiso 1 1 calc R
H56C H 0.6170 0.1914 0.2009 0.041 Uiso 1 1 calc R
C57 C -0.0211(3) 0.06076(7) 0.49535(11) 0.0468(6) Uani 1 1 d .
H57A H 0.0287 0.0785 0.5269 0.056 Uiso 1 1 calc R
H57B H 0.0324 0.0358 0.4872 0.056 Uiso 1 1 calc R
H57C H -0.1076 0.0526 0.5127 0.056 Uiso 1 1 calc R
C58 C -0.1746(2) 0.13292(7) 0.43188(13) 0.0472(6) Uani 1 1 d .
H58A H -0.1983 0.1469 0.3906 0.057 Uiso 1 1 calc R
H58B H -0.1330 0.1530 0.4626 0.057 Uiso 1 1 calc R
H58C H -0.2565 0.1214 0.4498 0.057 Uiso 1 1 calc R
C59 C -0.1261(2) 0.05294(6) 0.35384(12) 0.0409(5) Uani 1 1 d .
C60 C -0.1447(3) 0.07484(8) 0.28770(13) 0.0550(7) Uani 1 1 d .
H60A H -0.0566 0.0843 0.2738 0.066 Uiso 1 1 calc R
H60B H -0.2050 0.0988 0.2916 0.066 Uiso 1 1 calc R
H60C H -0.1844 0.0553 0.2556 0.066 Uiso 1 1 calc R
C61 C -0.0330(3) 0.01517(7) 0.34599(13) 0.0522(6) Uani 1 1 d .
H61A H -0.0728 -0.0034 0.3125 0.063 Uiso 1 1 calc R
H61B H -0.0227 0.0002 0.3873 0.063 Uiso 1 1 calc R
H61C H 0.0558 0.0247 0.3331 0.063 Uiso 1 1 calc R
C62 C -0.2662(3) 0.03770(10) 0.37350(16) 0.0746(10) Uani 1 1 d .
H62A H -0.3035 0.0182 0.3407 0.090 Uiso 1 1 calc R
H62B H -0.3272 0.0616 0.3766 0.090 Uiso 1 1 calc R
H62C H -0.2569 0.0236 0.4157 0.090 Uiso 1 1 calc R
C63 C 0.3530(4) 0.97199(10) 0.36509(16) 0.0812(10) Uani 1 1 d .
H63A H 0.4379 0.9622 0.3478 0.097 Uiso 1 1 calc R
H63B H 0.2987 0.9860 0.3306 0.097 Uiso 1 1 calc R
H63C H 0.3025 0.9482 0.3812 0.097 Uiso 1 1 calc R
C64 C 0.3842(3) 1.00233(8) 0.42032(14) 0.0570(7) Uani 1 1 d .
H64A H 0.2986 1.0101 0.4400 0.068 Uiso 1 1 calc R
H64B H 0.4238 1.0280 0.4025 0.068 Uiso 1 1 calc R
C65 C 0.4814(2) 0.98476(7) 0.47288(12) 0.0457(6) Uani 1 1 d .
H65A H 0.4399 0.9598 0.4918 0.055 Uiso 1 1 calc R
H65B H 0.5652 0.9758 0.4527 0.055 Uiso 1 1 calc R
C66 C 0.0158(2) 0.01591(6) 0.02657(12) 0.0435(5) Uani 1 1 d .
H66A H -0.0704 0.0255 0.0439 0.052 Uiso 1 1 calc R
H66B H 0.0597 0.0403 0.0072 0.052 Uiso 1 1 calc R
C67 C 0.1068(3) -0.00017(7) 0.08264(13) 0.0519(6) Uani 1 1 d .
H67A H 0.0661 -0.0257 0.1002 0.062 Uiso 1 1 calc R
H67B H 0.1955 -0.0078 0.0660 0.062 Uiso 1 1 calc R
C68 C 0.1289(3) 0.03101(9) 0.13717(16) 0.0744(9) Uani 1 1 d .
H68A H 0.0415 0.0390 0.1536 0.089 Uiso 1 1 calc R
H68B H 0.1743 0.0558 0.1209 0.089 Uiso 1 1 calc R
H68C H 0.1854 0.0184 0.1723 0.089 Uiso 1 1 calc R

loop_
_atom_site_aniso_label
_atom_site_aniso_U_11
_atom_site_aniso_U_22
_atom_site_aniso_U_33
_atom_site_aniso_U_23
_atom_site_aniso_U_13
_atom_site_aniso_U_12
Si1 0.0277(3) 0.0278(3) 0.0336(3) -0.0023(2) 0.0068(2) 0.0053(2)
Si2 0.0287(3) 0.0265(3) 0.0374(3) 0.0007(2) 0.0103(2) -0.0070(2)
O1 0.0281(8) 0.0324(7) 0.0317(7) 0.0093(6) 0.0046(6) 0.0063(6)
O2 0.0408(8) 0.0197(6) 0.0210(6) 0.0042(5) 0.0078(6) 0.0016(5)
O3 0.0393(9) 0.0231(6) 0.0309(7) -0.0096(6) 0.0140(6) -0.0051(6)
O4 0.0253(7) 0.0245(6) 0.0298(7) 0.0002(5) 0.0039(6) 0.0046(5)
O5 0.0235(7) 0.0394(7) 0.0261(7) 0.0077(6) 0.0076(6) 0.0068(5)
O6 0.0300(8) 0.0269(6) 0.0235(6) -0.0031(5) 0.0103(6) -0.0022(5)
O7 0.0294(8) 0.0318(7) 0.0304(7) -0.0111(6) 0.0071(6) -0.0091(6)
O8 0.0536(10) 0.0221(6) 0.0255(7) -0.0083(5) 0.0148(6) -0.0098(6)
O9 0.0374(9) 0.0262(7) 0.0563(10) 0.0173(7) 0.0191(7) 0.0055(6)
O10 0.0265(8) 0.0252(6) 0.0299(7) -0.0008(5) 0.0055(6) -0.0075(5)
O11 0.0290(8) 0.0378(7) 0.0263(7) -0.0112(6) 0.0113(6) -0.0116(6)
O12 0.0325(8) 0.0253(6) 0.0270(7) 0.0002(5) 0.0134(6) -0.0020(5)
C1 0.0248(10) 0.0218(8) 0.0209(8) -0.0009(7) 0.0025(7) -0.0024(7)
C2 0.0282(10) 0.0179(8) 0.0205(8) 0.0016(7) 0.0057(7) -0.0018(7)
C3 0.0257(10) 0.0233(8) 0.0285(9) -0.0059(7) 0.0094(8) -0.0059(7)
C4 0.0207(10) 0.0281(9) 0.0283(9) -0.0077(7) 0.0059(8) -0.0013(7)
C5 0.0217(10) 0.0216(8) 0.0214(8) -0.0028(7) 0.0023(7) 0.0017(6)
C6 0.0207(10) 0.0256(8) 0.0210(8) -0.0005(7) 0.0005(7) -0.0014(7)
C7 0.0285(11) 0.0344(10) 0.0307(10) 0.0084(8) 0.0031(8) 0.0060(8)
C8 0.0367(13) 0.0379(11) 0.0319(11) 0.0167(9) 0.0036(9) 0.0010(9)
C9 0.0244(11) 0.0422(11) 0.0265(10) 0.0107(8) 0.0069(8) 0.0005(8)
C10 0.0192(10) 0.0327(9) 0.0222(9) 0.0022(7) -0.0001(7) -0.0009(7)
C11 0.0205(10) 0.0256(8) 0.0176(8) 0.0010(7) 0.0012(7) -0.0021(7)
C12 0.0248(10) 0.0192(8) 0.0218(8) -0.0009(7) 0.0059(7) -0.0026(6)
C13 0.0332(11) 0.0197(8) 0.0241(9) -0.0004(7) 0.0001(8) -0.0040(7)
C14 0.0491(14) 0.0284(9) 0.0251(10) 0.0004(8) -0.0040(9) -0.0064(8)
C15 0.0621(16) 0.0335(10) 0.0198(9) -0.0022(8) 0.0062(9) -0.0037(10)
C16 0.0480(14) 0.0292(10) 0.0253(10) -0.0002(8) 0.0159(9) -0.0015(8)
C17 0.0321(12) 0.0401(11) 0.0462(13) -0.0146(10) -0.0107(10) 0.0062(9)
C18 0.0534(14) 0.0197(9) 0.0288(10) 0.0037(8) 0.0151(9) 0.0043(8)
C19 0.0311(11) 0.0235(8) 0.0265(9) 0.0030(7) 0.0075(8) 0.0064(7)
C20 0.0382(13) 0.0409(11) 0.0352(11) 0.0115(9) 0.0034(10) -0.0022(9)
C21 0.0493(16) 0.0625(15) 0.0505(15) 0.0309(13) 0.0143(12) 0.0006(12)
C22 0.0651(19) 0.0705(17) 0.0278(12) 0.0189(11) 0.0116(12) 0.0319(14)
C23 0.0623(18) 0.0595(15) 0.0322(12) -0.0106(11) -0.0136(11) 0.0270(13)
C24 0.0389(13) 0.0341(10) 0.0436(12) -0.0026(9) -0.0004(10) 0.0027(9)
C25 0.0253(11) 0.0504(12) 0.0340(11) 0.0057(9) 0.0117(9) 0.0077(9)
C26 0.0586(16) 0.0367(11) 0.0424(13) -0.0094(10) 0.0112(11) 0.0143(10)
C27 0.0304(12) 0.0436(12) 0.0531(14) 0.0016(10) 0.0081(10) -0.0004(9)
C28 0.0347(13) 0.0373(11) 0.0474(13) 0.0048(10) 0.0057(10) 0.0127(9)
C29 0.072(2) 0.0349(12) 0.0633(17) 0.0123(11) -0.0009(14) 0.0074(11)
C30 0.0502(16) 0.0545(14) 0.0468(14) 0.0084(11) -0.0080(12) 0.0106(11)
C31 0.0525(18) 0.0807(19) 0.084(2) 0.0228(17) 0.0145(16) 0.0412(15)
C32 0.0252(10) 0.0182(8) 0.0212(8) 0.0006(7) 0.0038(7) 0.0001(7)
C33 0.0306(11) 0.0188(8) 0.0229(9) -0.0025(7) 0.0072(8) -0.0013(7)
C34 0.0287(11) 0.0210(8) 0.0405(11) 0.0068(8) 0.0154(9) 0.0037(7)
C35 0.0225(10) 0.0296(9) 0.0353(10) 0.0102(8) 0.0092(8) 0.0016(7)
C36 0.0232(10) 0.0218(8) 0.0235(9) 0.0011(7) 0.0042(7) -0.0037(7)
C37 0.0229(10) 0.0239(8) 0.0207(8) 0.0010(7) 0.0019(7) -0.0003(7)
C38 0.0281(11) 0.0299(9) 0.0302(10) -0.0058(8) 0.0033(8) -0.0083(8)
C39 0.0371(12) 0.0335(10) 0.0309(10) -0.0126(8) 0.0040(9) -0.0076(8)
C40 0.0276(11) 0.0357(10) 0.0261(10) -0.0099(8) 0.0074(8) -0.0018(8)
C41 0.0221(10) 0.0285(9) 0.0237(9) -0.0039(7) 0.0031(7) -0.0022(7)
C42 0.0247(10) 0.0213(8) 0.0184(8) -0.0020(7) 0.0011(7) -0.0002(7)
C43 0.0261(10) 0.0205(8) 0.0234(9) -0.0003(7) 0.0095(7) -0.0013(7)
C44 0.0354(11) 0.0216(8) 0.0243(9) 0.0004(7) 0.0017(8) 0.0003(7)
C45 0.0512(14) 0.0301(10) 0.0242(10) -0.0001(8) -0.0028(9) 0.0023(9)
C46 0.0669(17) 0.0372(11) 0.0208(10) -0.0007(8) 0.0073(10) -0.0041(10)
C47 0.0532(15) 0.0320(10) 0.0257(10) -0.0028(8) 0.0178(10) -0.0048(9)
C48 0.0375(14) 0.0445(12) 0.0596(15) 0.0207(11) -0.0043(11) -0.0022(10)
C49 0.083(2) 0.0272(10) 0.0393(12) -0.0126(9) 0.0323(13) -0.0212(10)
C50 0.0394(12) 0.0233(9) 0.0286(10) -0.0084(8) 0.0112(9) -0.0105(8)
C51 0.0542(16) 0.0300(10) 0.0422(12) -0.0023(9) 0.0021(11) -0.0048(9)
C52 0.077(2) 0.0513(14) 0.0297(12) -0.0027(10) 0.0006(12) -0.0233(13)
C53 0.0590(18) 0.0719(17) 0.0410(14) -0.0311(13) 0.0207(13) -0.0240(14)
C54 0.0370(15) 0.0617(15) 0.080(2) -0.0362(15) 0.0063(14) 0.0065(12)
C55 0.0440(14) 0.0467(12) 0.0442(13) -0.0129(10) -0.0098(11) -0.0004(10)
C56 0.0297(12) 0.0430(11) 0.0320(10) -0.0081(9) 0.0139(9) -0.0086(9)
C57 0.0615(17) 0.0360(11) 0.0440(13) 0.0056(10) 0.0148(12) -0.0166(10)
C58 0.0371(14) 0.0413(12) 0.0649(16) -0.0023(11) 0.0184(12) -0.0019(10)
C59 0.0337(13) 0.0372(11) 0.0526(14) -0.0057(10) 0.0096(10) -0.0129(9)
C60 0.0500(17) 0.0575(15) 0.0561(16) -0.0089(12) -0.0120(13) -0.0076(12)
C61 0.0651(18) 0.0354(12) 0.0560(15) -0.0097(11) 0.0016(13) -0.0071(11)
C62 0.0509(18) 0.084(2) 0.090(2) -0.0313(17) 0.0242(16) -0.0413(15)
C63 0.076(2) 0.084(2) 0.082(2) -0.0292(18) -0.0116(18) 0.0112(18)
C64 0.0509(17) 0.0497(14) 0.0709(18) -0.0142(13) 0.0073(14) 0.0043(11)
C65 0.0418(14) 0.0352(11) 0.0613(16) -0.0080(10) 0.0159(12) -0.0033(9)
C66 0.0397(14) 0.0318(10) 0.0595(15) -0.0023(10) 0.0064(11) 0.0013(9)
C67 0.0476(16) 0.0445(13) 0.0632(16) -0.0083(12) 0.0006(13) 0.0043(11)
C68 0.072(2) 0.0688(18) 0.080(2) -0.0178(16) -0.0180(17) 0.0101(16)

loop_
_atom_type_symbol
_atom_type_description
_atom_type_scat_dispersion_real
_atom_type_scat_dispersion_imag
_atom_type_scat_source
C C 0.0033 0.0016 'International Tables Vol C Tables 4.2.6.8 and 6.1.1.4'
H H 0.0000 0.0000 'International Tables Vol C Tables 4.2.6.8 and 6.1.1.4'
O O 0.0106 0.0060 'International Tables Vol C Tables 4.2.6.8 and 6.1.1.4'
Si Si 0.0817 0.0704 'International Tables Vol C Tables 4.2.6.8 and 6.1.1.4'

loop_
_geom_angle_atom_site_label_1
_geom_angle_atom_site_label_2
_geom_angle_atom_site_label_3
_geom_angle
_geom_angle_site_symmetry_1
O4 Si1 C27 115.82(8) .
O4 Si1 C26 110.33(10) .
C27 Si1 C26 109.00(11) .
O4 Si1 C28 102.40(8) .
C27 Si1 C28 110.11(11) .
C26 Si1 C28 108.88(10) .
O10 Si2 C58 115.95(8) .
O10 Si2 C57 110.28(10) .
C58 Si2 C57 108.72(11) .
O10 Si2 C59 102.62(8) .
C58 Si2 C59 110.16(11) .
C57 Si2 C59 108.82(10) .
C2 O2 C18 117.60(13) .
C3 O3 H69 107(2) .
C5 O4 Si1 135.62(11) .
C10 O5 C25 118.11(14) .
C12 O6 C16 118.02(15) .
C33 O8 C49 118.62(15) .
C34 O9 H70 107.9(19) .
C36 O10 Si2 137.68(11) .
C41 O11 C56 118.16(14) .
C43 O12 C47 118.27(16) .
O1 C1 C11 123.45(16) .
O1 C1 C2 120.34(15) .
C11 C1 C2 116.10(15) .
O2 C2 C1 111.57(15) .
O2 C2 C3 115.20(14) .
C1 C2 C3 109.15(14) .
O2 C2 C12 108.49(13) .
C1 C2 C12 109.22(13) .
C3 C2 C12 102.74(14) .
O3 C3 C4 113.00(15) .
O3 C3 C2 112.54(15) .
C4 C3 C2 104.48(13) .
O3 C3 H3 108.9 .
C4 C3 H3 108.9 .
C2 C3 H3 108.9 .
C17 C4 C3 125.58(18) .
C17 C4 C5 126.12(18) .
C3 C4 C5 107.94(15) .
O4 C5 C4 115.15(15) .
O4 C5 C6 109.49(13) .
C4 C5 C6 103.81(13) .
O4 C5 C12 114.36(13) .
C4 C5 C12 103.81(13) .
C6 C5 C12 109.57(15) .
C7 C6 C11 120.64(16) .
C7 C6 C5 120.18(16) .
C11 C6 C5 118.87(15) .
C6 C7 C8 119.17(18) .
C6 C7 H7 120.4 .
C8 C7 H7 120.4 .
C9 C8 C7 121.52(17) .
C9 C8 H8 119.2 .
C7 C8 H8 119.2 .
C8 C9 C10 119.44(17) .
C8 C9 H9 120.3 .
C10 C9 H9 120.3 .
O5 C10 C9 123.04(16) .
O5 C10 C11 116.73(15) .
C9 C10 C11 120.19(17) .
C6 C11 C10 118.83(16) .
C6 C11 C1 118.88(15) .
C10 C11 C1 122.24(16) .
O6 C12 C13 111.70(14) .
O6 C12 C5 103.92(14) .
C13 C12 C5 113.82(14) .
O6 C12 C2 110.65(13) .
C13 C12 C2 116.24(15) .
C5 C12 C2 99.25(13) .
C12 C13 C14 112.36(15) .
C12 C13 H13A 109.1 .
C14 C13 H13A 109.1 .
C12 C13 H13B 109.1 .
C14 C13 H13B 109.1 .
H13A C13 H13B 107.9 .
C15 C14 C13 109.12(17) .
C15 C14 H14A 109.9 .
C13 C14 H14A 109.9 .
C15 C14 H14B 109.9 .
C13 C14 H14B 109.9 .
H14A C14 H14B 108.3 .
C16 C15 C14 109.92(16) .
C16 C15 H15A 109.7 .
C14 C15 H15A 109.7 .
C16 C15 H15B 109.7 .
C14 C15 H15B 109.7 .
H15A C15 H15B 108.2 .
O6 C16 C15 112.25(15) .
O6 C16 H16A 109.2 .
C15 C16 H16A 109.2 .
O6 C16 H16B 109.2 .
C15 C16 H16B 109.2 .
H16A C16 H16B 107.9 .
C4 C17 H17A 120.0 .
C4 C17 H17B 120.0 .
H17A C17 H17B 120.0 .
O2 C18 C19 106.38(14) .
O2 C18 H18A 110.5 .
C19 C18 H18A 110.5 .
O2 C18 H18B 110.5 .
C19 C18 H18B 110.5 .
H18A C18 H18B 108.6 .
C24 C19 C20 118.90(18) .
C24 C19 C18 121.74(18) .
C20 C19 C18 119.36(19) .
C19 C20 C21 120.1(2) .
C19 C20 H20 120.0 .
C21 C20 H20 120.0 .
C22 C21 C20 120.4(2) .
C22 C21 H21 119.8 .
C20 C21 H21 119.8 .
C23 C22 C21 120.0(2) .
C23 C22 H22 120.0 .
C21 C22 H22 120.0 .
C22 C23 C24 120.1(2) .
C22 C23 H23 120.0 .
C24 C23 H23 120.0 .
C19 C24 C23 120.5(2) .
C19 C24 H24 119.7 .
C23 C24 H24 119.7 .
O5 C25 H25A 109.5 .
O5 C25 H25B 109.5 .
H25A C25 H25B 109.5 .
O5 C25 H25C 109.5 .
H25A C25 H25C 109.5 .
H25B C25 H25C 109.5 .
Si1 C26 H26A 109.5 .
Si1 C26 H26B 109.5 .
H26A C26 H26B 109.5 .
Si1 C26 H26C 109.5 .
H26A C26 H26C 109.5 .
H26B C26 H26C 109.5 .
Si1 C27 H27A 109.5 .
Si1 C27 H27B 109.5 .
H27A C27 H27B 109.5 .
Si1 C27 H27C 109.5 .
H27A C27 H27C 109.5 .
H27B C27 H27C 109.5 .
C30 C28 C29 108.59(19) .
C30 C28 C31 108.1(2) .
C29 C28 C31 109.2(2) .
C30 C28 Si1 110.85(14) .
C29 C28 Si1 110.57(17) .
C31 C28 Si1 109.49(16) .
C28 C29 H29A 109.5 .
C28 C29 H29B 109.5 .
H29A C29 H29B 109.5 .
C28 C29 H29C 109.5 .
H29A C29 H29C 109.5 .
H29B C29 H29C 109.5 .
C28 C30 H30A 109.5 .
C28 C30 H30B 109.5 .
H30A C30 H30B 109.5 .
C28 C30 H30C 109.5 .
H30A C30 H30C 109.5 .
H30B C30 H30C 109.5 .
C28 C31 H31A 109.5 .
C28 C31 H31B 109.5 .
H31A C31 H31B 109.5 .
C28 C31 H31C 109.5 .
H31A C31 H31C 109.5 .
H31B C31 H31C 109.5 .
O7 C32 C42 123.72(16) .
O7 C32 C33 119.27(15) .
C42 C32 C33 116.95(15) .
O8 C33 C32 111.55(15) .
O8 C33 C34 115.33(14) .
C32 C33 C34 109.10(14) .
O8 C33 C43 108.30(14) .
C32 C33 C43 109.50(13) .
C34 C33 C43 102.60(15) .
O9 C34 C35 113.42(17) .
O9 C34 C33 111.65(16) .
C35 C34 C33 104.43(14) .
O9 C34 H34 109.1 .
C35 C34 H34 109.1 .
C33 C34 H34 109.1 .
C48 C35 C34 125.43(19) .
C48 C35 C36 126.43(19) .
C34 C35 C36 108.05(16) .
O10 C36 C37 108.62(13) .
O10 C36 C35 114.89(16) .
C37 C36 C35 105.91(13) .
O10 C36 C43 114.89(13) .
C37 C36 C43 109.40(15) .
C35 C36 C43 102.64(14) .
C38 C37 C42 120.21(16) .
C38 C37 C36 120.53(16) .
C42 C37 C36 119.16(15) .
C39 C38 C37 119.58(18) .
C39 C38 H38 120.2 .
C37 C38 H38 120.2 .
C38 C39 C40 121.50(17) .
C38 C39 H39 119.3 .
C40 C39 H39 119.3 .
C39 C40 C41 119.46(17) .
C39 C40 H40 120.3 .
C41 C40 H40 120.3 .
O11 C41 C40 122.88(16) .
O11 C41 C42 116.94(15) .
C40 C41 C42 120.16(17) .
C37 C42 C41 118.92(15) .
C37 C42 C32 118.56(15) .
C41 C42 C32 122.39(16) .
O12 C43 C44 111.28(14) .
O12 C43 C36 103.34(15) .
C44 C43 C36 114.58(14) .
O12 C43 C33 110.90(13) .
C44 C43 C33 116.12(16) .
C36 C43 C33 99.39(13) .
C43 C44 C45 112.31(15) .
C43 C44 H44A 109.1 .
C45 C44 H44A 109.1 .
C43 C44 H44B 109.1 .
C45 C44 H44B 109.1 .
H44A C44 H44B 107.9 .
C46 C45 C44 109.17(18) .
C46 C45 H45A 109.8 .
C44 C45 H45A 109.8 .
C46 C45 H45B 109.8 .
C44 C45 H45B 109.8 .
H45A C45 H45B 108.3 .
C47 C46 C45 110.32(16) .
C47 C46 H46A 109.6 .
C45 C46 H46A 109.6 .
C47 C46 H46B 109.6 .
C45 C46 H46B 109.6 .
H46A C46 H46B 108.1 .
O12 C47 C46 112.15(15) .
O12 C47 H47A 109.2 .
C46 C47 H47A 109.2 .
O12 C47 H47B 109.2 .
C46 C47 H47B 109.2 .
H47A C47 H47B 107.9 .
C35 C48 H48A 120.0 .
C35 C48 H48B 120.0 .
H48A C48 H48B 120.0 .
O8 C49 C50 108.37(14) .
O8 C49 H49A 110.0 .
C50 C49 H49A 110.0 .
O8 C49 H49B 110.0 .
C50 C49 H49B 110.0 .
H49A C49 H49B 108.4 .
C55 C50 C51 118.95(19) .
C55 C50 C49 121.8(2) .
C51 C50 C49 119.2(2) .
C52 C51 C50 121.0(2) .
C52 C51 H51 119.5 .
C50 C51 H51 119.5 .
C53 C52 C51 119.9(2) .
C53 C52 H52 120.0 .
C51 C52 H52 120.0 .
C52 C53 C54 120.2(2) .
C52 C53 H53 119.9 .
C54 C53 H53 119.9 .
C53 C54 C55 120.2(2) .
C53 C54 H54 119.9 .
C55 C54 H54 119.9 .
C50 C55 C54 119.7(2) .
C50 C55 H55 120.2 .
C54 C55 H55 120.2 .
O11 C56 H56A 109.5 .
O11 C56 H56B 109.5 .
H56A C56 H56B 109.5 .
O11 C56 H56C 109.5 .
H56A C56 H56C 109.5 .
H56B C56 H56C 109.5 .
Si2 C57 H57A 109.5 .
Si2 C57 H57B 109.5 .
H57A C57 H57B 109.5 .
Si2 C57 H57C 109.5 .
H57A C57 H57C 109.5 .
H57B C57 H57C 109.5 .
Si2 C58 H58A 109.5 .
Si2 C58 H58B 109.5 .
H58A C58 H58B 109.5 .
Si2 C58 H58C 109.5 .
H58A C58 H58C 109.5 .
H58B C58 H58C 109.5 .
C61 C59 C60 108.25(19) .
C61 C59 C62 109.2(2) .
C60 C59 C62 108.0(2) .
C61 C59 Si2 110.99(17) .
C60 C59 Si2 110.81(14) .
C62 C59 Si2 109.52(16) .
C59 C60 H60A 109.5 .
C59 C60 H60B 109.5 .
H60A C60 H60B 109.5 .
C59 C60 H60C 109.5 .
H60A C60 H60C 109.5 .
H60B C60 H60C 109.5 .
C59 C61 H61A 109.5 .
C59 C61 H61B 109.5 .
H61A C61 H61B 109.5 .
C59 C61 H61C 109.5 .
H61A C61 H61C 109.5 .
H61B C61 H61C 109.5 .
C59 C62 H62A 109.5 .
C59 C62 H62B 109.5 .
H62A C62 H62B 109.5 .
C59 C62 H62C 109.5 .
H62A C62 H62C 109.5 .
H62B C62 H62C 109.5 .
C64 C63 H63A 109.5 .
C64 C63 H63B 109.5 .
H63A C63 H63B 109.5 .
C64 C63 H63C 109.5 .
H63A C63 H63C 109.5 .
H63B C63 H63C 109.5 .
C63 C64 C65 113.2(2) .
C63 C64 H64A 108.9 .
C65 C64 H64A 108.9 .
C63 C64 H64B 108.9 .
C65 C64 H64B 108.9 .
H64A C64 H64B 107.7 .
C65 C65 C64 114.1(2) 3_676
C65 C65 H65A 108.7 3_676
C64 C65 H65A 108.7 .
C65 C65 H65B 108.7 3_676
C64 C65 H65B 108.7 .
H65A C65 H65B 107.6 .
C66 C66 C67 114.4(2) 3
C66 C66 H66A 108.7 3
C67 C66 H66A 108.7 .
C66 C66 H66B 108.7 3
C67 C66 H66B 108.7 .
H66A C66 H66B 107.6 .
C68 C67 C66 113.5(2) .
C68 C67 H67A 108.9 .
C66 C67 H67A 108.9 .
C68 C67 H67B 108.9 .
C66 C67 H67B 108.9 .
H67A C67 H67B 107.7 .
C67 C68 H68A 109.5 .
C67 C68 H68B 109.5 .
H68A C68 H68B 109.5 .
C67 C68 H68C 109.5 .
H68A C68 H68C 109.5 .
H68B C68 H68C 109.5 .

loop_
_geom_bond_atom_site_label_1
_geom_bond_atom_site_label_2
_geom_bond_distance
_geom_bond_site_symmetry_2
Si1 O4 1.6588(13) .
Si1 C27 1.861(2) .
Si1 C26 1.868(2) .
Si1 C28 1.898(2) .
Si2 O10 1.6550(13) .
Si2 C58 1.862(2) .
Si2 C57 1.867(2) .
Si2 C59 1.894(2) .
O1 C1 1.214(2) .
O2 C2 1.410(2) .
O2 C18 1.449(2) .
O3 C3 1.422(2) .
O3 H69 0.82(3) .
O4 C5 1.405(2) .
O5 C10 1.361(2) .
O5 C25 1.436(2) .
O6 C12 1.427(2) .
O6 C16 1.449(2) .
O7 C32 1.218(2) .
O8 C33 1.411(2) .
O8 C49 1.447(2) .
O9 C34 1.427(2) .
O9 H70 0.82(3) .
O10 C36 1.405(2) .
O11 C41 1.357(2) .
O11 C56 1.437(2) .
O12 C43 1.432(2) .
O12 C47 1.444(2) .
C1 C11 1.497(2) .
C1 C2 1.536(2) .
C2 C3 1.550(3) .
C2 C12 1.566(2) .
C3 C4 1.509(3) .
C3 H3 1.0000 .
C4 C17 1.311(3) .
C4 C5 1.531(2) .
C5 C6 1.533(2) .
C5 C12 1.553(2) .
C6 C7 1.389(2) .
C6 C11 1.407(2) .
C7 C8 1.389(3) .
C7 H7 0.9500 .
C8 C9 1.383(3) .
C8 H8 0.9500 .
C9 C10 1.394(3) .
C9 H9 0.9500 .
C10 C11 1.409(2) .
C12 C13 1.527(2) .
C13 C14 1.528(3) .
C13 H13A 0.9900 .
C13 H13B 0.9900 .
C14 C15 1.519(3) .
C14 H14A 0.9900 .
C14 H14B 0.9900 .
C15 C16 1.516(3) .
C15 H15A 0.9900 .
C15 H15B 0.9900 .
C16 H16A 0.9900 .
C16 H16B 0.9900 .
C17 H17A 0.9500 .
C17 H17B 0.9500 .
C18 C19 1.507(2) .
C18 H18A 0.9900 .
C18 H18B 0.9900 .
C19 C24 1.380(3) .
C19 C20 1.384(3) .
C20 C21 1.388(3) .
C20 H20 0.9500 .
C21 C22 1.368(4) .
C21 H21 0.9500 .
C22 C23 1.368(4) .
C22 H22 0.9500 .
C23 C24 1.387(3) .
C23 H23 0.9500 .
C24 H24 0.9500 .
C25 H25A 0.9800 .
C25 H25B 0.9800 .
C25 H25C 0.9800 .
C26 H26A 0.9800 .
C26 H26B 0.9800 .
C26 H26C 0.9800 .
C27 H27A 0.9800 .
C27 H27B 0.9800 .
C27 H27C 0.9800 .
C28 C30 1.529(3) .
C28 C29 1.539(3) .
C28 C31 1.540(3) .
C29 H29A 0.9800 .
C29 H29B 0.9800 .
C29 H29C 0.9800 .
C30 H30A 0.9800 .
C30 H30B 0.9800 .
C30 H30C 0.9800 .
C31 H31A 0.9800 .
C31 H31B 0.9800 .
C31 H31C 0.9800 .
C32 C42 1.487(2) .
C32 C33 1.533(2) .
C33 C34 1.540(3) .
C33 C43 1.567(2) .
C34 C35 1.511(3) .
C34 H34 1.0000 .
C35 C48 1.311(3) .
C35 C36 1.535(2) .
C36 C37 1.532(2) .
C36 C43 1.546(3) .
C37 C38 1.391(2) .
C37 C42 1.408(2) .
C38 C39 1.386(3) .
C38 H38 0.9500 .
C39 C40 1.386(3) .
C39 H39 0.9500 .
C40 C41 1.389(2) .
C40 H40 0.9500 .
C41 C42 1.416(2) .
C43 C44 1.523(3) .
C44 C45 1.534(3) .
C44 H44A 0.9900 .
C44 H44B 0.9900 .
C45 C46 1.518(3) .
C45 H45A 0.9900 .
C45 H45B 0.9900 .
C46 C47 1.515(3) .
C46 H46A 0.9900 .
C46 H46B 0.9900 .
C47 H47A 0.9900 .
C47 H47B 0.9900 .
C48 H48A 0.9500 .
C48 H48B 0.9500 .
C49 C50 1.504(2) .
C49 H49A 0.9900 .
C49 H49B 0.9900 .
C50 C55 1.377(3) .
C50 C51 1.381(3) .
C51 C52 1.377(3) .
C51 H51 0.9500 .
C52 C53 1.360(4) .
C52 H52 0.9500 .
C53 C54 1.372(4) .
C53 H53 0.9500 .
C54 C55 1.394(3) .
C54 H54 0.9500 .
C55 H55 0.9500 .
C56 H56A 0.9800 .
C56 H56B 0.9800 .
C56 H56C 0.9800 .
C57 H57A 0.9800 .
C57 H57B 0.9800 .
C57 H57C 0.9800 .
C58 H58A 0.9800 .
C58 H58B 0.9800 .
C58 H58C 0.9800 .
C59 C61 1.536(3) .
C59 C60 1.537(3) .
C59 C62 1.543(3) .
C60 H60A 0.9800 .
C60 H60B 0.9800 .
C60 H60C 0.9800 .
C61 H61A 0.9800 .
C61 H61B 0.9800 .
C61 H61C 0.9800 .
C62 H62A 0.9800 .
C62 H62B 0.9800 .
C62 H62C 0.9800 .
C63 C64 1.518(4) .
C63 H63A 0.9800 .
C63 H63B 0.9800 .
C63 H63C 0.9800 .
C64 C65 1.521(4) .
C64 H64A 0.9900 .
C64 H64B 0.9900 .
C65 C65 1.517(5) 3_676
C65 H65A 0.9900 .
C65 H65B 0.9900 .
C66 C66 1.519(4) 3
C66 C67 1.520(4) .
C66 H66A 0.9900 .
C66 H66B 0.9900 .
C67 C68 1.513(4) .
C67 H67A 0.9900 .
C67 H67B 0.9900 .
C68 H68A 0.9800 .
C68 H68B 0.9800 .
C68 H68C 0.9800 .

loop_
_geom_torsion_atom_site_label_1
_geom_torsion_atom_site_label_2
_geom_torsion_atom_site_label_3
_geom_torsion_atom_site_label_4
_geom_torsion
_geom_torsion_site_symmetry_1
_geom_torsion_site_symmetry_4
C27 Si1 O4 C5 -29.8(2) . .
C26 Si1 O4 C5 94.61(18) . .
C28 Si1 O4 C5 -149.62(17) . .
C58 Si2 O10 C36 30.8(2) . .
C57 Si2 O10 C36 -93.31(19) . .
C59 Si2 O10 C36 150.90(18) . .
C18 O2 C2 C1 -77.53(19) . .
C18 O2 C2 C3 47.6(2) . .
C18 O2 C2 C12 162.10(15) . .
O1 C1 C2 O2 11.6(2) . .
C11 C1 C2 O2 -164.87(14) . .
O1 C1 C2 C3 -116.89(18) . .
C11 C1 C2 C3 66.68(18) . .
O1 C1 C2 C12 131.49(17) . .
C11 C1 C2 C12 -44.9(2) . .
O2 C2 C3 O3 -86.32(18) . .
C1 C2 C3 O3 40.08(19) . .
C12 C2 C3 O3 155.92(14) . .
O2 C2 C3 C4 150.72(14) . .
C1 C2 C3 C4 -82.87(16) . .
C12 C2 C3 C4 32.96(16) . .
O3 C3 C4 C17 43.9(3) . .
C2 C3 C4 C17 166.53(19) . .
O3 C3 C4 C5 -129.50(15) . .
C2 C3 C4 C5 -6.84(18) . .
Si1 O4 C5 C4 55.9(2) . .
Si1 O4 C5 C6 172.40(13) . .
Si1 O4 C5 C12 -64.2(2) . .
C17 C4 C5 O4 38.8(3) . .
C3 C4 C5 O4 -147.92(14) . .
C17 C4 C5 C6 -80.9(2) . .
C3 C4 C5 C6 92.41(16) . .
C17 C4 C5 C12 164.54(19) . .
C3 C4 C5 C12 -22.14(18) . .
O4 C5 C6 C7 -16.4(2) . .
C4 C5 C6 C7 107.08(19) . .
C12 C5 C6 C7 -142.54(17) . .
O4 C5 C6 C11 169.96(15) . .
C4 C5 C6 C11 -66.6(2) . .
C12 C5 C6 C11 43.8(2) . .
C11 C6 C7 C8 1.1(3) . .
C5 C6 C7 C8 -172.48(18) . .
C6 C7 C8 C9 2.5(3) . .
C7 C8 C9 C10 -2.6(3) . .
C25 O5 C10 C9 -8.2(3) . .
C25 O5 C10 C11 169.62(17) . .
C8 C9 C10 O5 176.84(19) . .
C8 C9 C10 C11 -0.9(3) . .
C7 C6 C11 C10 -4.4(3) . .
C5 C6 C11 C10 169.18(16) . .
C7 C6 C11 C1 173.00(17) . .
C5 C6 C11 C1 -13.4(2) . .
O5 C10 C11 C6 -173.53(16) . .
C9 C10 C11 C6 4.4(3) . .
O5 C10 C11 C1 9.1(3) . .
C9 C10 C11 C1 -173.00(17) . .
O1 C1 C11 C6 -162.20(17) . .
C2 C1 C11 C6 14.1(2) . .
O1 C1 C11 C10 15.2(3) . .
C2 C1 C11 C10 -168.54(16) . .
C16 O6 C12 C13 -47.04(19) . .
C16 O6 C12 C5 -170.16(13) . .
C16 O6 C12 C2 84.15(17) . .
O4 C5 C12 O6 53.42(17) . .
C4 C5 C12 O6 -72.86(15) . .
C6 C5 C12 O6 176.76(12) . .
O4 C5 C12 C13 -68.29(19) . .
C4 C5 C12 C13 165.42(14) . .
C6 C5 C12 C13 55.04(18) . .
O4 C5 C12 C2 167.53(14) . .
C4 C5 C12 C2 41.25(16) . .
C6 C5 C12 C2 -69.13(15) . .
O2 C2 C12 O6 -59.23(19) . .
C1 C2 C12 O6 178.96(14) . .
C3 C2 C12 O6 63.17(17) . .
O2 C2 C12 C13 69.55(18) . .
C1 C2 C12 C13 -52.27(19) . .
C3 C2 C12 C13 -168.05(14) . .
O2 C2 C12 C5 -168.00(14) . .
C1 C2 C12 C5 70.18(17) . .
C3 C2 C12 C5 -45.60(15) . .
O6 C12 C13 C14 49.2(2) . .
C5 C12 C13 C14 166.46(15) . .
C2 C12 C13 C14 -79.10(19) . .
C12 C13 C14 C15 -55.5(2) . .
C13 C14 C15 C16 57.2(2) . .
C12 O6 C16 C15 50.3(2) . .
C14 C15 C16 O6 -54.0(2) . .
C2 O2 C18 C19 -165.06(16) . .
O2 C18 C19 C24 -56.3(2) . .
O2 C18 C19 C20 123.20(19) . .
C24 C19 C20 C21 0.3(3) . .
C18 C19 C20 C21 -179.25(19) . .
C19 C20 C21 C22 0.9(4) . .
C20 C21 C22 C23 -1.0(4) . .
C21 C22 C23 C24 -0.1(4) . .
C20 C19 C24 C23 -1.4(3) . .
C18 C19 C24 C23 178.13(19) . .
C22 C23 C24 C19 1.3(3) . .
O4 Si1 C28 C30 59.88(18) . .
C27 Si1 C28 C30 -63.86(19) . .
C26 Si1 C28 C30 176.69(17) . .
O4 Si1 C28 C29 -60.62(17) . .
C27 Si1 C28 C29 175.65(16) . .
C26 Si1 C28 C29 56.20(19) . .
O4 Si1 C28 C31 179.04(19) . .
C27 Si1 C28 C31 55.3(2) . .
C26 Si1 C28 C31 -64.1(2) . .
C49 O8 C33 C32 72.3(2) . .
C49 O8 C33 C34 -52.9(2) . .
C49 O8 C33 C43 -167.16(17) . .
O7 C32 C33 O8 -14.8(2) . .
C42 C32 C33 O8 162.38(14) . .
O7 C32 C33 C34 113.81(18) . .
C42 C32 C33 C34 -69.05(18) . .
O7 C32 C33 C43 -134.63(17) . .
C42 C32 C33 C43 42.5(2) . .
O8 C33 C34 O9 87.43(19) . .
C32 C33 C34 O9 -39.0(2) . .
C43 C33 C34 O9 -155.07(15) . .
O8 C33 C34 C35 -149.64(15) . .
C32 C33 C34 C35 83.93(16) . .
C43 C33 C34 C35 -32.14(17) . .
O9 C34 C35 C48 -50.0(3) . .
C33 C34 C35 C48 -171.7(2) . .
O9 C34 C35 C36 126.79(16) . .
C33 C34 C35 C36 5.01(19) . .
Si2 O10 C36 C37 -174.01(13) . .
Si2 O10 C36 C35 -55.6(2) . .
Si2 O10 C36 C43 63.1(2) . .
C48 C35 C36 O10 -33.5(3) . .
C34 C35 C36 O10 149.80(14) . .
C48 C35 C36 C37 86.4(2) . .
C34 C35 C36 C37 -90.31(17) . .
C48 C35 C36 C43 -158.9(2) . .
C34 C35 C36 C43 24.39(18) . .
O10 C36 C37 C38 13.7(2) . .
C35 C36 C37 C38 -110.23(19) . .
C43 C36 C37 C38 139.79(17) . .
O10 C36 C37 C42 -169.81(15) . .
C35 C36 C37 C42 66.3(2) . .
C43 C36 C37 C42 -43.7(2) . .
C42 C37 C38 C39 -1.1(3) . .
C36 C37 C38 C39 175.36(18) . .
C37 C38 C39 C40 -2.1(3) . .
C38 C39 C40 C41 2.0(3) . .
C56 O11 C41 C40 12.1(3) . .
C56 O11 C41 C42 -166.43(17) . .
C39 C40 C41 O11 -177.27(19) . .
C39 C40 C41 C42 1.2(3) . .
C38 C37 C42 C41 4.2(3) . .
C36 C37 C42 C41 -172.31(16) . .
C38 C37 C42 C32 -171.77(17) . .
C36 C37 C42 C32 11.7(2) . .
O11 C41 C42 C37 174.29(16) . .
C40 C41 C42 C37 -4.3(3) . .
O11 C41 C42 C32 -9.9(3) . .
C40 C41 C42 C32 171.58(17) . .
O7 C32 C42 C37 165.63(17) . .
C33 C32 C42 C37 -11.4(2) . .
O7 C32 C42 C41 -10.2(3) . .
C33 C32 C42 C41 172.79(16) . .
C47 O12 C43 C44 47.9(2) . .
C47 O12 C43 C36 171.35(13) . .
C47 O12 C43 C33 -82.98(18) . .
O10 C36 C43 O12 -54.06(17) . .
C37 C36 C43 O12 -176.51(12) . .
C35 C36 C43 O12 71.35(15) . .
O10 C36 C43 C44 67.2(2) . .
C37 C36 C43 C44 -55.27(18) . .
C35 C36 C43 C44 -167.40(14) . .
O10 C36 C43 C33 -168.32(14) . .
C37 C36 C43 C33 69.23(16) . .
C35 C36 C43 C33 -42.91(16) . .
O8 C33 C43 O12 60.7(2) . .
C32 C33 C43 O12 -177.45(15) . .
C34 C33 C43 O12 -61.67(18) . .
O8 C33 C43 C44 -67.60(19) . .
C32 C33 C43 C44 54.2(2) . .
C34 C33 C43 C44 170.01(15) . .
O8 C33 C43 C36 168.99(14) . .
C32 C33 C43 C36 -69.17(17) . .
C34 C33 C43 C36 46.60(16) . .
O12 C43 C44 C45 -49.6(2) . .
C36 C43 C44 C45 -166.42(15) . .
C33 C43 C44 C45 78.48(19) . .
C43 C44 C45 C46 55.3(2) . .
C44 C45 C46 C47 -56.4(2) . .
C43 O12 C47 C46 -50.5(2) . .
C45 C46 C47 O12 53.4(2) . .
C33 O8 C49 C50 142.77(19) . .
O8 C49 C50 C55 -116.6(2) . .
O8 C49 C50 C51 64.9(3) . .
C55 C50 C51 C52 0.6(3) . .
C49 C50 C51 C52 179.2(2) . .
C50 C51 C52 C53 -0.3(3) . .
C51 C52 C53 C54 -1.1(4) . .
C52 C53 C54 C55 2.1(4) . .
C51 C50 C55 C54 0.4(3) . .
C49 C50 C55 C54 -178.2(2) . .
C53 C54 C55 C50 -1.7(4) . .
O10 Si2 C59 C61 61.17(17) . .
C58 Si2 C59 C61 -174.78(16) . .
C57 Si2 C59 C61 -55.67(18) . .
O10 Si2 C59 C60 -59.14(18) . .
C58 Si2 C59 C60 64.91(19) . .
C57 Si2 C59 C60 -175.99(17) . .
O10 Si2 C59 C62 -178.18(19) . .
C58 Si2 C59 C62 -54.1(2) . .
C57 Si2 C59 C62 65.0(2) . .
C63 C64 C65 C65 177.5(3) . 3_676
C66 C66 C67 C68 -176.0(3) 3 .
